data_7715964
loop_
_publ_author_name
'Dunatov, Marko'
'Zhao, Zhibo'
'&#x17d;ili&#x107;, Dijana'
'Andro&#x161; Dubraja, Lidija'

_publ_section_title
;
 A homochiral tartrate-bridged dinuclear chromium(III) complex anion with
 a resonance-assisted hydrogen bond for proton conduction.
;
_journal_issue 22
_journal_name_full 'Dalton transactions (Cambridge, England : 2003)'
_journal_page_first 9315
_journal_page_last 9322
_journal_paper_doi 10.1039/d4dt00783b
_journal_volume 53
_journal_year 2024
_chemical_absolute_configuration syn
_chemical_formula_moiety '(C56  H21  Cr2  N4  O24), 9(H2O), (Na)'
_chemical_formula_sum 'C28 H39 Cr2 N4 Na O21'
_chemical_formula_weight 894.62
_chemical_name_common 'sodium L-tartrate-bipyridine-chromium(III)'
_chemical_name_systematic 'sodium L-tartrate-bipyridine-chromium(III)'
_space_group_crystal_system monoclinic
_space_group_IT_number 3
_space_group_name_Hall 'P 2y'
_space_group_name_H-M_alt 'P 1 2 1'
_atom_sites_solution_hydrogens mixed
_audit_creation_method SHELXL-2017/1
_audit_update_record
;
2024-05-05 deposited with the CCDC.	2024-05-07 downloaded from the CCDC.
;
_cell_angle_alpha 90
_cell_angle_beta 110.661(3)
_cell_angle_gamma 90
_cell_formula_units_Z 4
_cell_length_a 21.0907(6)
_cell_length_b 8.6541(2)
_cell_length_c 22.8011(5)
_cell_measurement_reflns_used 11909
_cell_measurement_temperature 103(2)
_cell_measurement_theta_max 76.7440
_cell_measurement_theta_min 3.4900
_cell_volume 3894.02(18)
_computing_cell_refinement 'CrysAlisPro 1.171.42.54a (Rigaku OD, 2022)'
_computing_data_collection 'CrysAlisPro 1.171.42.54a (Rigaku OD, 2022)'
_computing_data_reduction 'CrysAlisPro 1.171.42.54a (Rigaku OD, 2022)'
_computing_molecular_graphics 'Mercury (2020)'
_computing_publication_material 'PLATON (Spek, 2009)'
_computing_structure_refinement 'SHELXL-2017/1 (Sheldrick, 2017)'
_computing_structure_solution 'SIR-2019 (Burla, 2015)'
_diffrn_ambient_temperature 100(2)
_diffrn_detector 'Hybrid Pixel Array Detector'
_diffrn_detector_area_resol_mean 10.0000
_diffrn_detector_type HyPix
_diffrn_measured_fraction_theta_full 0.999
_diffrn_measured_fraction_theta_max 0.982
_diffrn_measurement_device 'four-circle diffractometer'
_diffrn_measurement_device_type 'XtaLAB Synergy, Dualflex, HyPix'
_diffrn_radiation_monochromator mirror
_diffrn_radiation_probe x-ray
_diffrn_radiation_type 'Cu K\a'
_diffrn_radiation_wavelength 1.54184
_diffrn_reflns_av_R_equivalents 0.0807
_diffrn_reflns_av_unetI/netI 0.0873
_diffrn_reflns_Laue_measured_fraction_full 0.999
_diffrn_reflns_Laue_measured_fraction_max 0.982
_diffrn_reflns_limit_h_max 25
_diffrn_reflns_limit_h_min -26
_diffrn_reflns_limit_k_max 10
_diffrn_reflns_limit_k_min -11
_diffrn_reflns_limit_l_max 28
_diffrn_reflns_limit_l_min -29
_diffrn_reflns_number 35728
_diffrn_reflns_point_group_measured_fraction_full 0.936
_diffrn_reflns_point_group_measured_fraction_max 0.888
_diffrn_reflns_theta_full 67.684
_diffrn_reflns_theta_max 79.644
_diffrn_reflns_theta_min 3.547
_diffrn_source 'micro-focus sealed X-ray tube'
_diffrn_source_type 'PhotonJet (Cu) X-ray Source'
_exptl_absorpt_coefficient_mu 5.481
_exptl_absorpt_correction_T_max 1.00000
_exptl_absorpt_correction_T_min 0.50695
_exptl_absorpt_correction_type multi-scan
_exptl_absorpt_process_details
;
CrysAlisPro 1.171.42.101a (Rigaku Oxford Diffraction, 2023)
Empirical absorption correction using spherical harmonics,
implemented in SCALE3 ABSPACK scaling algorithm.
;
_exptl_crystal_colour red
_exptl_crystal_density_diffrn 1.526
_exptl_crystal_description stick
_exptl_crystal_F_000 1848
_exptl_crystal_size_max 0.120
_exptl_crystal_size_mid 0.080
_exptl_crystal_size_min 0.010
_refine_diff_density_max 0.544
_refine_diff_density_min -0.856
_refine_diff_density_rms 0.067
_refine_ls_abs_structure_details
;
 Flack x determined using 4197 quotients [(I+)-(I-)]/[(I+)+(I-)]
 (Parsons, Flack and Wagner, Acta Cryst. B69 (2013) 249-259).
;
_refine_ls_abs_structure_Flack 0.011(5)
_refine_ls_extinction_method none
_refine_ls_goodness_of_fit_ref 1.076
_refine_ls_hydrogen_treatment mixed
_refine_ls_matrix_type full
_refine_ls_number_parameters 837
_refine_ls_number_reflns 15014
_refine_ls_number_restraints 2
_refine_ls_restrained_S_all 1.076
_refine_ls_R_factor_all 0.0671
_refine_ls_R_factor_gt 0.0572
_refine_ls_shift/su_max 0.000
_refine_ls_shift/su_mean 0.000
_refine_ls_structure_factor_coef Fsqd
_refine_ls_weighting_details 'w=1/[\s^2^(Fo^2^)+(0.0535P)^2^+2.8688P] where P=(Fo^2^+2Fc^2^)/3'
_refine_ls_weighting_scheme calc
_refine_ls_wR_factor_gt 0.1441
_refine_ls_wR_factor_ref 0.1501
_reflns_Friedel_coverage 0.695
_reflns_Friedel_fraction_full 0.862
_reflns_Friedel_fraction_max 0.781
_reflns_number_gt 12819
_reflns_number_total 15014
_reflns_threshold_expression 'I > 2\s(I)'
_cod_data_source_file d4dt00783b2.cif
_cod_data_source_block shelx_CCDC1
_cod_depositor_comments 'Adding full bibliography for 7715963--7715965.cif.'
_cod_original_sg_symbol_H-M 'P 2'
_cod_database_code 7715964
_shelx_shelxl_version_number 2017/1
_shelx_space_group_comment
;
The symmetry employed for this shelxl refinement is uniquely defined
by the following loop, which should always be used as a source of
symmetry information in preference to the above space-group names.
They are only intended as comments.
;
_oxdiff_exptl_absorpt_empirical_full_min 0.265
_oxdiff_exptl_absorpt_empirical_full_max 4.460
_oxdiff_exptl_absorpt_empirical_details
;
Empirical correction (ABSPACK) includes:
- Absorption correction using spherical harmonics
- Frame scaling
;

loop_
_space_group_symop_operation_xyz
'x, y, z'
'-x, y, -z'

loop_
_atom_site_label
_atom_site_type_symbol
_atom_site_fract_x
_atom_site_fract_y
_atom_site_fract_z
_atom_site_U_iso_or_equiv
_atom_site_adp_type
_atom_site_occupancy
_atom_site_site_symmetry_order
_atom_site_calc_flag
_atom_site_refinement_flags_posn
_atom_site_refinement_flags_adp
_atom_site_refinement_flags_occupancy
_atom_site_disorder_assembly
_atom_site_disorder_group
C1 C 0.3442(3) -0.0966(8) 0.2488(3) 0.0390(14) Uani 1 1 d . . . . .
H1 H 0.349784 -0.124283 0.210584 0.047 Uiso 1 1 calc R U . . .
C2 C 0.3868(3) -0.1588(8) 0.3039(3) 0.0362(13) Uani 1 1 d . . . . .
H2 H 0.422184 -0.226974 0.304000 0.043 Uiso 1 1 calc R U . . .
C3 C 0.3778(3) -0.1213(8) 0.3590(3) 0.0364(13) Uani 1 1 d . . . . .
H3 H 0.406951 -0.163377 0.397613 0.044 Uiso 1 1 calc R U . . .
C4 C 0.3265(3) -0.0228(8) 0.3580(3) 0.0374(14) Uani 1 1 d . . . . .
H4 H 0.319658 0.004694 0.395630 0.045 Uiso 1 1 calc R U . . .
C5 C 0.2854(3) 0.0349(8) 0.3016(2) 0.0340(13) Uani 1 1 d . . . . .
C6 C 0.2283(3) 0.1459(7) 0.2944(2) 0.0292(11) Uani 1 1 d . . . . .
C7 C 0.2059(3) 0.1874(9) 0.3422(3) 0.0431(15) Uani 1 1 d . . . . .
H7 H 0.228191 0.148561 0.383315 0.052 Uiso 1 1 calc R U . . .
C8 C 0.1512(3) 0.2851(9) 0.3302(3) 0.0420(15) Uani 1 1 d . . . . .
H8 H 0.135730 0.314543 0.362996 0.050 Uiso 1 1 calc R U . . .
C9 C 0.1188(4) 0.3405(9) 0.2693(3) 0.0441(15) Uani 1 1 d . . . . .
H9 H 0.080654 0.406937 0.259603 0.053 Uiso 1 1 calc R U . . .
C10 C 0.1440(3) 0.2958(8) 0.2240(3) 0.0374(13) Uani 1 1 d . . . . .
H10 H 0.123247 0.335536 0.182760 0.045 Uiso 1 1 calc R U . . .
C11 C 0.3423(3) 0.3271(10) -0.0534(3) 0.0483(17) Uani 1 1 d . . . . .
H11 H 0.351559 0.341694 -0.009912 0.058 Uiso 1 1 calc R U . . .
C12 C 0.3829(4) 0.4009(11) -0.0814(3) 0.0512(18) Uani 1 1 d . . . . .
H12 H 0.419977 0.463772 -0.057525 0.061 Uiso 1 1 calc R U . . .
C13 C 0.3678(4) 0.3802(11) -0.1452(4) 0.059(2) Uani 1 1 d . . . . .
H13 H 0.394948 0.429051 -0.165385 0.070 Uiso 1 1 calc R U . . .
C14 C 0.3146(4) 0.2907(11) -0.1792(3) 0.055(2) Uani 1 1 d . . . . .
H14 H 0.303603 0.278667 -0.223056 0.066 Uiso 1 1 calc R U . . .
C15 C 0.2762(3) 0.2163(9) -0.1481(3) 0.0429(15) Uani 1 1 d . . . . .
C16 C 0.2201(3) 0.1094(9) -0.1793(2) 0.0414(15) Uani 1 1 d . . . . .
C17 C 0.1960(4) 0.0759(10) -0.2424(3) 0.0517(19) Uani 1 1 d . . . . .
H17 H 0.215973 0.122488 -0.269431 0.062 Uiso 1 1 calc R U . . .
C18 C 0.1421(4) -0.0269(10) -0.2664(3) 0.0527(19) Uani 1 1 d . . . . .
H18 H 0.125562 -0.052694 -0.309701 0.063 Uiso 1 1 calc R U . . .
C19 C 0.1135(4) -0.0896(10) -0.2271(3) 0.0509(18) Uani 1 1 d . . . . .
H19 H 0.075514 -0.156585 -0.242852 0.061 Uiso 1 1 calc R U . . .
C20 C 0.1401(4) -0.0551(8) -0.1636(3) 0.0442(16) Uani 1 1 d . . . . .
H20 H 0.120900 -0.102095 -0.136140 0.053 Uiso 1 1 calc R U . . .
C21 C 0.4038(3) 0.3437(8) 0.4482(3) 0.0376(13) Uani 1 1 d . . . . .
H21 H 0.417851 0.313341 0.490887 0.045 Uiso 1 1 calc R U . . .
C22 C 0.4375(4) 0.2871(9) 0.4127(3) 0.0444(15) Uani 1 1 d . . . . .
H22 H 0.473823 0.216268 0.429778 0.053 Uiso 1 1 calc R U . . .
C23 C 0.4184(3) 0.3341(8) 0.3506(3) 0.0405(14) Uani 1 1 d . . . . .
H23 H 0.442751 0.299040 0.325187 0.049 Uiso 1 1 calc R U . . .
C24 C 0.3640(3) 0.4316(7) 0.3262(3) 0.0361(13) Uani 1 1 d . . . . .
H24 H 0.350296 0.464064 0.283736 0.043 Uiso 1 1 calc R U . . .
C25 C 0.3293(3) 0.4823(7) 0.3644(2) 0.0310(12) Uani 1 1 d . . . . .
C26 C 0.2716(3) 0.5871(7) 0.3435(2) 0.0303(12) Uani 1 1 d . . . . .
C27 C 0.2375(3) 0.6276(9) 0.2810(2) 0.0380(13) Uani 1 1 d . . . . .
H27 H 0.252122 0.587639 0.249057 0.046 Uiso 1 1 calc R U . . .
C28 C 0.1833(3) 0.7249(8) 0.2660(3) 0.0388(14) Uani 1 1 d . . . . .
H28 H 0.159993 0.753473 0.223594 0.047 Uiso 1 1 calc R U . . .
C29 C 0.1624(3) 0.7822(8) 0.3136(3) 0.0368(13) Uani 1 1 d . . . . .
H29 H 0.124438 0.849349 0.304104 0.044 Uiso 1 1 calc R U . . .
C30 C 0.1982(3) 0.7388(8) 0.3745(3) 0.0374(14) Uani 1 1 d . . . . .
H30 H 0.185115 0.780430 0.407113 0.045 Uiso 1 1 calc R U . . .
C31 C 0.3710(5) 0.9151(12) 0.7487(5) 0.068(2) Uani 1 1 d . . . . .
H31 H 0.376221 0.933570 0.709581 0.081 Uiso 1 1 calc R U . . .
C32 C 0.4081(6) 0.9963(15) 0.7993(6) 0.088(4) Uani 1 1 d . . . . .
H32 H 0.437326 1.076079 0.795527 0.106 Uiso 1 1 calc R U . . .
C33 C 0.4033(5) 0.9620(17) 0.8595(5) 0.090(4) Uani 1 1 d . . . . .
H33 H 0.431013 1.013680 0.896432 0.108 Uiso 1 1 calc R U . . .
C34 C 0.3577(5) 0.8534(12) 0.8616(4) 0.065(2) Uani 1 1 d . . . . .
H34 H 0.353316 0.827898 0.900484 0.078 Uiso 1 1 calc R U . . .
C35 C 0.3180(4) 0.7802(11) 0.8079(3) 0.0525(18) Uani 1 1 d . . . . .
C36 C 0.2613(4) 0.6746(10) 0.8036(3) 0.0506(18) Uani 1 1 d . . . . .
C37 C 0.2388(5) 0.6434(12) 0.8534(3) 0.060(2) Uani 1 1 d . . . . .
H37 H 0.261934 0.685211 0.893905 0.072 Uiso 1 1 calc R U . . .
C38 C 0.1842(5) 0.5536(11) 0.8429(4) 0.066(2) Uani 1 1 d . . . . .
H38 H 0.169391 0.531132 0.876848 0.079 Uiso 1 1 calc R U . . .
C39 C 0.1481(5) 0.4919(11) 0.7841(4) 0.064(2) Uani 1 1 d . . . . .
H39 H 0.108060 0.432737 0.776311 0.076 Uiso 1 1 calc R U . . .
C40 C 0.1748(4) 0.5227(11) 0.7373(3) 0.056(2) Uani 1 1 d . . . . .
H40 H 0.154081 0.476888 0.697209 0.067 Uiso 1 1 calc R U . . .
C41 C 0.1727(3) -0.1499(7) 0.1066(2) 0.0345(13) Uani 1 1 d . . . . .
C42 C 0.2358(3) -0.1320(7) 0.0883(3) 0.0335(13) Uani 1 1 d . . . . .
H42 H 0.268139 -0.215821 0.110146 0.040 Uiso 1 1 calc R U . . .
C43 C 0.2187(4) -0.1550(8) 0.0180(3) 0.0380(14) Uani 1 1 d . . . . .
H43 H 0.191915 -0.252569 0.005340 0.046 Uiso 1 1 calc R U . . .
C44 C 0.2833(4) -0.1723(7) 0.0040(3) 0.0407(15) Uani 1 1 d . . . . .
C45 C 0.2858(3) 0.4009(7) 0.1507(3) 0.0340(13) Uani 1 1 d . . . . .
C46 C 0.2183(3) 0.3831(8) 0.0951(2) 0.0328(12) Uani 1 1 d . . . . .
H46 H 0.191586 0.480670 0.090815 0.039 Uiso 1 1 calc R U . . .
C47 C 0.2345(3) 0.3593(7) 0.0350(2) 0.0329(12) Uani 1 1 d . . . . .
H47 H 0.265533 0.444870 0.033007 0.039 Uiso 1 1 calc R U . . .
C48 C 0.1696(3) 0.3737(8) -0.0235(3) 0.0350(13) Uani 1 1 d . . . . .
C49 C 0.1856(4) 0.4278(9) 0.4859(3) 0.0435(16) Uani 1 1 d . . . . .
C50 C 0.1845(3) 0.5939(9) 0.5093(3) 0.0420(15) Uani 1 1 d . . . . .
H50 H 0.148925 0.652248 0.475666 0.050 Uiso 1 1 calc R U . . .
C51 C 0.1660(4) 0.5992(10) 0.5683(3) 0.0477(17) Uani 1 1 d . . . . .
H51 H 0.121147 0.547493 0.559138 0.057 Uiso 1 1 calc R U . . .
C52 C 0.1597(4) 0.7668(10) 0.5853(3) 0.0510(18) Uani 1 1 d . . . . .
C53 C 0.4160(3) 0.7094(9) 0.5558(3) 0.0432(16) Uani 1 1 d . . . . .
C54 C 0.4099(3) 0.5710(9) 0.5946(2) 0.0410(15) Uani 1 1 d . . . . .
H54 H 0.454900 0.517977 0.611285 0.049 Uiso 1 1 calc R U . . .
C55 C 0.3918(3) 0.6290(10) 0.6495(2) 0.0428(15) Uani 1 1 d . . . . .
H55 H 0.427310 0.704670 0.673419 0.051 Uiso 1 1 calc R U . . .
C56 C 0.3905(4) 0.4968(11) 0.6945(3) 0.056(2) Uani 1 1 d . . . . .
N1 N 0.2950(2) 0.0019(6) 0.2475(2) 0.0305(10) Uani 1 1 d . . . . .
N2 N 0.1966(2) 0.1982(6) 0.2353(2) 0.0336(11) Uani 1 1 d . . . . .
N3 N 0.2906(3) 0.2361(8) -0.0861(2) 0.0430(14) Uani 1 1 d . . . . .
N4 N 0.1916(3) 0.0415(7) -0.1403(2) 0.0408(12) Uani 1 1 d . . . . .
N5 N 0.3513(3) 0.4407(6) 0.4261(2) 0.0345(11) Uani 1 1 d . . . . .
N6 N 0.2501(2) 0.6414(6) 0.38955(18) 0.0309(10) Uani 1 1 d . . . . .
N7 N 0.3262(3) 0.8072(9) 0.7527(3) 0.0543(16) Uani 1 1 d . . . . .
N8 N 0.2288(3) 0.6150(9) 0.7472(2) 0.0491(14) Uani 1 1 d . . . . .
O1 O 0.1638(2) -0.0440(5) 0.14377(18) 0.0352(9) Uani 1 1 d . . . . .
O2 O 0.1356(3) -0.2622(6) 0.0901(2) 0.0462(11) Uani 1 1 d . . . . .
O3 O 0.2685(2) 0.0111(5) 0.11033(17) 0.0340(9) Uani 1 1 d . . . . .
O4 O 0.1788(2) -0.0304(6) -0.01748(18) 0.0386(10) Uani 1 1 d . . . . .
O5 O 0.2992(2) -0.0555(6) -0.02355(18) 0.0398(10) Uani 1 1 d . . . . .
O6 O 0.3172(3) -0.2915(6) 0.0168(2) 0.0512(12) Uani 1 1 d . . . . .
O7 O 0.3026(2) 0.2830(5) 0.18680(17) 0.0342(9) Uani 1 1 d . . . . .
O8 O 0.3177(3) 0.5226(6) 0.1600(2) 0.0499(12) Uani 1 1 d . . . . .
O9 O 0.1808(2) 0.2626(5) 0.10518(17) 0.0341(9) Uani 1 1 d . . . . .
O10 O 0.2687(2) 0.2187(5) 0.03504(17) 0.0334(9) Uani 1 1 d . . . . .
O11 O 0.1616(2) 0.2717(6) -0.06531(18) 0.0377(10) Uani 1 1 d . . . . .
O12 O 0.1311(3) 0.4831(6) -0.0285(2) 0.0458(11) Uani 1 1 d . . . . .
O13 O 0.2346(2) 0.3903(6) 0.46962(19) 0.0409(10) Uani 1 1 d . . . . .
O14 O 0.1373(3) 0.3429(7) 0.4818(2) 0.0545(13) Uani 1 1 d . . . . .
O15 O 0.2478(2) 0.6656(6) 0.51859(18) 0.0397(10) Uani 1 1 d D . . . .
O16 O 0.2141(3) 0.5230(7) 0.61868(19) 0.0483(12) Uani 1 1 d . . . . .
O17 O 0.2035(3) 0.8157(7) 0.6371(2) 0.0531(13) Uani 1 1 d . . . . .
O18 O 0.1140(3) 0.8474(9) 0.5494(3) 0.0763(19) Uani 1 1 d . . . . .
O19 O 0.3712(2) 0.7191(6) 0.50012(18) 0.0391(10) Uani 1 1 d . . . . .
O20 O 0.4609(2) 0.8095(7) 0.57839(19) 0.0496(12) Uani 1 1 d . . . . .
O21 O 0.3616(2) 0.4657(6) 0.55723(18) 0.0393(10) Uani 1 1 d . . . . .
O22 O 0.3270(2) 0.7085(6) 0.62804(19) 0.0435(11) Uani 1 1 d . . . . .
O23 O 0.3407(3) 0.4991(7) 0.7139(2) 0.0533(13) Uani 1 1 d . . . . .
O24 O 0.4393(4) 0.4118(10) 0.7125(3) 0.081(2) Uani 1 1 d . . . . .
Cr1 Cr 0.23285(5) 0.12010(12) 0.16801(4) 0.0300(2) Uani 1 1 d . . . . .
Cr2 Cr 0.23098(5) 0.11087(13) -0.04729(4) 0.0345(2) Uani 1 1 d . . . . .
Cr3 Cr 0.30314(5) 0.55354(12) 0.47949(4) 0.0328(2) Uani 1 1 d . . . . .
Cr4 Cr 0.27195(6) 0.65940(14) 0.68069(4) 0.0438(3) Uani 1 1 d . . . . .
H3O H 0.264(5) 0.110(13) 0.080(4) 0.07(3) Uiso 1 1 d . . . . .
H22O H 0.286(7) 0.717(19) 0.579(3) 0.15(6) Uiso 1 1 d D . . . .

loop_
_atom_site_aniso_label
_atom_site_aniso_U_11
_atom_site_aniso_U_22
_atom_site_aniso_U_33
_atom_site_aniso_U_23
_atom_site_aniso_U_13
_atom_site_aniso_U_12
C1 0.049(3) 0.041(4) 0.027(3) 0.001(3) 0.012(2) 0.003(3)
C2 0.043(3) 0.035(3) 0.027(3) 0.001(2) 0.008(2) -0.004(3)
C3 0.042(3) 0.037(3) 0.024(3) 0.007(2) 0.004(2) -0.004(3)
C4 0.048(3) 0.035(3) 0.022(3) 0.002(2) 0.003(2) -0.007(3)
C5 0.041(3) 0.043(3) 0.014(2) 0.002(2) 0.0059(19) -0.006(3)
C6 0.047(3) 0.028(3) 0.013(2) -0.004(2) 0.0099(19) -0.003(2)
C7 0.054(4) 0.053(4) 0.025(3) -0.006(3) 0.017(2) -0.011(3)
C8 0.051(4) 0.049(4) 0.030(3) -0.003(3) 0.020(3) -0.001(3)
C9 0.053(4) 0.049(4) 0.029(3) -0.001(3) 0.012(3) 0.000(3)
C10 0.045(3) 0.042(4) 0.024(3) 0.001(2) 0.012(2) 0.006(3)
C11 0.041(3) 0.068(5) 0.033(3) 0.013(3) 0.009(3) 0.002(3)
C12 0.042(3) 0.076(5) 0.036(3) 0.014(3) 0.015(3) -0.005(4)
C13 0.058(4) 0.075(6) 0.048(4) 0.029(4) 0.026(3) 0.007(4)
C14 0.056(4) 0.080(6) 0.034(3) 0.011(4) 0.020(3) 0.014(4)
C15 0.048(3) 0.055(4) 0.026(3) 0.007(3) 0.014(2) 0.005(3)
C16 0.056(3) 0.057(4) 0.014(2) 0.006(3) 0.016(2) 0.016(3)
C17 0.064(4) 0.065(5) 0.025(3) 0.004(3) 0.015(3) 0.018(4)
C18 0.069(5) 0.057(5) 0.023(3) -0.013(3) 0.005(3) 0.006(4)
C19 0.059(4) 0.062(5) 0.024(3) -0.007(3) 0.006(3) 0.009(4)
C20 0.062(4) 0.039(4) 0.020(3) -0.008(2) 0.001(3) -0.002(3)
C21 0.046(3) 0.035(3) 0.027(3) 0.001(2) 0.007(2) 0.005(3)
C22 0.052(4) 0.039(4) 0.039(3) -0.001(3) 0.013(3) 0.012(3)
C23 0.048(3) 0.038(3) 0.036(3) -0.002(3) 0.016(3) 0.003(3)
C24 0.052(3) 0.032(3) 0.024(3) -0.008(2) 0.013(2) -0.002(3)
C25 0.037(3) 0.032(3) 0.020(2) 0.002(2) 0.004(2) -0.004(2)
C26 0.045(3) 0.033(3) 0.013(2) 0.003(2) 0.0090(19) -0.006(2)
C27 0.047(3) 0.046(4) 0.020(2) -0.001(3) 0.010(2) -0.005(3)
C28 0.047(3) 0.042(4) 0.023(3) 0.003(2) 0.006(2) -0.004(3)
C29 0.042(3) 0.038(3) 0.024(3) 0.006(2) 0.004(2) 0.000(3)
C30 0.041(3) 0.044(4) 0.027(3) 0.003(3) 0.011(2) 0.006(3)
C31 0.074(5) 0.075(6) 0.067(5) -0.021(5) 0.041(4) -0.011(5)
C32 0.086(7) 0.099(8) 0.095(7) -0.050(7) 0.051(6) -0.010(6)
C33 0.060(5) 0.139(11) 0.068(6) -0.054(7) 0.017(4) 0.010(6)
C34 0.065(5) 0.081(6) 0.045(4) -0.013(4) 0.015(4) 0.021(5)
C35 0.060(4) 0.067(5) 0.033(3) -0.002(3) 0.020(3) 0.016(4)
C36 0.078(5) 0.055(4) 0.026(3) 0.008(3) 0.027(3) 0.023(4)
C37 0.079(5) 0.075(6) 0.038(3) 0.012(4) 0.033(3) 0.026(5)
C38 0.108(7) 0.058(5) 0.049(4) 0.030(4) 0.050(4) 0.031(5)
C39 0.076(5) 0.060(5) 0.064(5) 0.017(4) 0.036(4) 0.007(4)
C40 0.077(5) 0.063(5) 0.034(3) 0.011(3) 0.028(3) 0.005(4)
C41 0.056(4) 0.028(3) 0.017(2) 0.002(2) 0.010(2) -0.003(3)
C42 0.047(3) 0.033(3) 0.020(2) -0.003(2) 0.011(2) 0.000(3)
C43 0.057(4) 0.036(3) 0.022(3) 0.004(2) 0.015(2) -0.002(3)
C44 0.072(4) 0.028(3) 0.021(2) -0.004(2) 0.014(3) -0.005(3)
C45 0.052(3) 0.029(3) 0.023(2) -0.002(2) 0.015(2) -0.003(3)
C46 0.042(3) 0.038(3) 0.020(2) 0.003(2) 0.013(2) 0.002(3)
C47 0.049(3) 0.027(3) 0.019(2) 0.000(2) 0.007(2) -0.002(3)
C48 0.051(3) 0.036(3) 0.019(2) 0.008(2) 0.014(2) 0.004(3)
C49 0.050(4) 0.055(4) 0.022(3) 0.014(3) 0.008(2) 0.004(3)
C50 0.047(3) 0.057(4) 0.022(2) 0.006(3) 0.011(2) 0.004(3)
C51 0.052(3) 0.065(5) 0.032(3) 0.012(3) 0.022(3) 0.009(4)
C52 0.058(4) 0.070(5) 0.038(3) 0.011(3) 0.032(3) 0.014(4)
C53 0.045(3) 0.061(4) 0.021(3) -0.003(3) 0.009(2) -0.002(3)
C54 0.043(3) 0.056(4) 0.019(2) 0.002(2) 0.005(2) 0.009(3)
C55 0.046(3) 0.061(4) 0.018(2) -0.014(3) 0.008(2) -0.002(3)
C56 0.074(5) 0.074(5) 0.018(3) 0.002(3) 0.013(3) 0.016(4)
N1 0.038(2) 0.032(3) 0.0183(19) 0.0046(18) 0.0061(17) 0.002(2)
N2 0.037(2) 0.038(3) 0.021(2) 0.0024(19) 0.0052(18) -0.001(2)
N3 0.048(3) 0.064(4) 0.022(2) 0.010(2) 0.018(2) 0.006(3)
N4 0.050(3) 0.049(3) 0.020(2) 0.006(2) 0.0084(19) 0.010(3)
N5 0.044(3) 0.041(3) 0.015(2) 0.0019(19) 0.0066(18) 0.002(2)
N6 0.041(2) 0.034(3) 0.0155(18) 0.0029(19) 0.0073(16) 0.005(2)
N7 0.068(4) 0.065(4) 0.037(3) -0.016(3) 0.027(3) -0.002(3)
N8 0.056(3) 0.067(4) 0.030(2) 0.006(3) 0.022(2) 0.003(3)
O1 0.051(2) 0.035(2) 0.0210(17) 0.0014(16) 0.0142(16) -0.0067(19)
O2 0.066(3) 0.042(3) 0.032(2) -0.0081(19) 0.020(2) -0.013(2)
O3 0.048(2) 0.033(2) 0.0181(16) 0.0045(16) 0.0079(15) -0.0032(19)
O4 0.045(2) 0.044(3) 0.0216(18) 0.0007(17) 0.0063(16) 0.000(2)
O5 0.052(3) 0.045(3) 0.0217(18) 0.0007(18) 0.0129(17) 0.009(2)
O6 0.073(3) 0.043(3) 0.035(2) 0.004(2) 0.016(2) 0.017(2)
O7 0.040(2) 0.037(2) 0.0200(17) -0.0013(17) 0.0041(15) -0.0049(19)
O8 0.066(3) 0.043(3) 0.032(2) 0.001(2) 0.007(2) -0.013(2)
O9 0.043(2) 0.038(2) 0.0205(17) 0.0073(16) 0.0104(15) -0.0013(18)
O10 0.041(2) 0.038(2) 0.0204(17) 0.0015(16) 0.0104(15) 0.0019(18)
O11 0.044(2) 0.047(3) 0.0223(18) 0.0037(18) 0.0114(16) -0.002(2)
O12 0.056(3) 0.052(3) 0.028(2) 0.0065(19) 0.0129(18) 0.017(2)
O13 0.050(2) 0.049(3) 0.0239(19) 0.0031(19) 0.0144(17) -0.003(2)
O14 0.053(3) 0.073(4) 0.042(3) 0.001(2) 0.022(2) -0.013(3)
O15 0.044(2) 0.054(3) 0.0221(17) 0.0051(18) 0.0133(15) -0.001(2)
O16 0.059(3) 0.066(3) 0.0226(19) 0.011(2) 0.0181(18) 0.005(3)
O17 0.063(3) 0.066(4) 0.037(2) 0.006(2) 0.026(2) 0.010(3)
O18 0.080(4) 0.095(5) 0.054(3) 0.023(3) 0.023(3) 0.040(4)
O19 0.041(2) 0.054(3) 0.0204(17) 0.0034(18) 0.0091(16) -0.003(2)
O20 0.043(2) 0.073(4) 0.027(2) -0.006(2) 0.0055(17) -0.013(2)
O21 0.049(2) 0.045(3) 0.0209(18) -0.0002(17) 0.0082(16) 0.005(2)
O22 0.048(2) 0.060(3) 0.0256(19) 0.0008(19) 0.0161(17) 0.006(2)
O23 0.063(3) 0.075(4) 0.025(2) 0.008(2) 0.019(2) 0.007(3)
O24 0.093(5) 0.112(6) 0.043(3) 0.031(3) 0.032(3) 0.045(4)
Cr1 0.0401(4) 0.0326(5) 0.0147(3) 0.0026(4) 0.0066(3) -0.0010(4)
Cr2 0.0428(5) 0.0421(6) 0.0169(4) 0.0032(4) 0.0083(3) 0.0010(5)
Cr3 0.0425(5) 0.0387(5) 0.0169(4) 0.0018(4) 0.0100(3) 0.0023(4)
Cr4 0.0569(6) 0.0565(8) 0.0224(4) 0.0029(4) 0.0194(4) 0.0053(5)

loop_
_atom_type_symbol
_atom_type_description
_atom_type_scat_dispersion_real
_atom_type_scat_dispersion_imag
_atom_type_scat_source
C C 0.0181 0.0091 'International Tables Vol C Tables 4.2.6.8 and 6.1.1.4'
H H 0.0000 0.0000 'International Tables Vol C Tables 4.2.6.8 and 6.1.1.4'
N N 0.0311 0.0180 'International Tables Vol C Tables 4.2.6.8 and 6.1.1.4'
O O 0.0492 0.0322 'International Tables Vol C Tables 4.2.6.8 and 6.1.1.4'
Na Na 0.1353 0.1239 'International Tables Vol C Tables 4.2.6.8 and 6.1.1.4'
Cr Cr -0.1635 2.4439 'International Tables Vol C Tables 4.2.6.8 and 6.1.1.4'

loop_
_geom_angle_atom_site_label_1
_geom_angle_atom_site_label_2
_geom_angle_atom_site_label_3
_geom_angle
_geom_angle_site_symmetry_1
_geom_angle_site_symmetry_3
_geom_angle_publ_flag
N1 C1 C2 121.6(6) . . ?
N1 C1 H1 119.2 . . ?
C2 C1 H1 119.2 . . ?
C1 C2 C3 119.2(6) . . ?
C1 C2 H2 120.4 . . ?
C3 C2 H2 120.4 . . ?
C4 C3 C2 119.6(5) . . ?
C4 C3 H3 120.2 . . ?
C2 C3 H3 120.2 . . ?
C5 C4 C3 118.6(6) . . ?
C5 C4 H4 120.7 . . ?
C3 C4 H4 120.7 . . ?
N1 C5 C4 122.1(6) . . ?
N1 C5 C6 114.1(4) . . ?
C4 C5 C6 123.7(5) . . ?
N2 C6 C7 120.9(6) . . ?
N2 C6 C5 114.6(5) . . ?
C7 C6 C5 124.3(5) . . ?
C8 C7 C6 120.0(6) . . ?
C8 C7 H7 120.0 . . ?
C6 C7 H7 120.0 . . ?
C7 C8 C9 119.2(6) . . ?
C7 C8 H8 120.4 . . ?
C9 C8 H8 120.4 . . ?
C10 C9 C8 117.9(7) . . ?
C10 C9 H9 121.1 . . ?
C8 C9 H9 121.1 . . ?
N2 C10 C9 123.0(6) . . ?
N2 C10 H10 118.5 . . ?
C9 C10 H10 118.5 . . ?
N3 C11 C12 121.8(6) . . ?
N3 C11 H11 119.1 . . ?
C12 C11 H11 119.1 . . ?
C13 C12 C11 118.1(7) . . ?
C13 C12 H12 120.9 . . ?
C11 C12 H12 120.9 . . ?
C14 C13 C12 120.6(7) . . ?
C14 C13 H13 119.7 . . ?
C12 C13 H13 119.7 . . ?
C13 C14 C15 118.8(7) . . ?
C13 C14 H14 120.6 . . ?
C15 C14 H14 120.6 . . ?
N3 C15 C14 120.9(7) . . ?
N3 C15 C16 115.6(6) . . ?
C14 C15 C16 123.6(6) . . ?
N4 C16 C17 120.2(7) . . ?
N4 C16 C15 114.7(5) . . ?
C17 C16 C15 125.1(6) . . ?
C16 C17 C18 119.6(7) . . ?
C16 C17 H17 120.2 . . ?
C18 C17 H17 120.2 . . ?
C19 C18 C17 119.1(6) . . ?
C19 C18 H18 120.4 . . ?
C17 C18 H18 120.4 . . ?
C18 C19 C20 119.4(8) . . ?
C18 C19 H19 120.3 . . ?
C20 C19 H19 120.3 . . ?
N4 C20 C19 121.9(7) . . ?
N4 C20 H20 119.0 . . ?
C19 C20 H20 119.0 . . ?
N5 C21 C22 123.2(6) . . ?
N5 C21 H21 118.4 . . ?
C22 C21 H21 118.4 . . ?
C21 C22 C23 118.7(6) . . ?
C21 C22 H22 120.6 . . ?
C23 C22 H22 120.6 . . ?
C24 C23 C22 119.6(6) . . ?
C24 C23 H23 120.2 . . ?
C22 C23 H23 120.2 . . ?
C23 C24 C25 119.3(6) . . ?
C23 C24 H24 120.4 . . ?
C25 C24 H24 120.4 . . ?
N5 C25 C24 120.0(6) . . ?
N5 C25 C26 116.1(5) . . ?
C24 C25 C26 123.8(5) . . ?
N6 C26 C27 120.5(5) . . ?
N6 C26 C25 115.5(4) . . ?
C27 C26 C25 124.0(5) . . ?
C28 C27 C26 119.7(6) . . ?
C28 C27 H27 120.2 . . ?
C26 C27 H27 120.2 . . ?
C27 C28 C29 119.4(5) . . ?
C27 C28 H28 120.3 . . ?
C29 C28 H28 120.3 . . ?
C30 C29 C28 118.3(6) . . ?
C30 C29 H29 120.8 . . ?
C28 C29 H29 120.8 . . ?
N6 C30 C29 122.8(6) . . ?
N6 C30 H30 118.6 . . ?
C29 C30 H30 118.6 . . ?
C32 C31 N7 120.8(9) . . ?
C32 C31 H31 119.6 . . ?
N7 C31 H31 119.6 . . ?
C31 C32 C33 119.7(12) . . ?
C31 C32 H32 120.1 . . ?
C33 C32 H32 120.1 . . ?
C34 C33 C32 117.6(9) . . ?
C34 C33 H33 121.2 . . ?
C32 C33 H33 121.2 . . ?
C33 C34 C35 120.4(9) . . ?
C33 C34 H34 119.8 . . ?
C35 C34 H34 119.8 . . ?
N7 C35 C34 121.0(9) . . ?
N7 C35 C36 114.2(7) . . ?
C34 C35 C36 124.7(7) . . ?
N8 C36 C37 120.1(8) . . ?
N8 C36 C35 115.7(6) . . ?
C37 C36 C35 124.1(7) . . ?
C38 C37 C36 118.8(8) . . ?
C38 C37 H37 120.6 . . ?
C36 C37 H37 120.6 . . ?
C37 C38 C39 122.4(7) . . ?
C37 C38 H38 118.8 . . ?
C39 C38 H38 118.8 . . ?
C38 C39 C40 115.7(9) . . ?
C38 C39 H39 122.2 . . ?
C40 C39 H39 122.2 . . ?
N8 C40 C39 122.1(8) . . ?
N8 C40 H40 118.9 . . ?
C39 C40 H40 118.9 . . ?
O2 C41 O1 122.4(6) . . ?
O2 C41 C42 121.2(6) . . ?
O1 C41 C42 116.2(5) . . ?
O3 C42 C43 113.0(5) . . ?
O3 C42 C41 110.5(5) . . ?
C43 C42 C41 111.4(5) . . ?
O3 C42 H42 107.2 . . ?
C43 C42 H42 107.2 . . ?
C41 C42 H42 107.2 . . ?
O4 C43 C44 110.4(5) . . ?
O4 C43 C42 111.7(5) . . ?
C44 C43 C42 109.7(5) . . ?
O4 C43 H43 108.3 . . ?
C44 C43 H43 108.3 . . ?
C42 C43 H43 108.3 . . ?
O6 C44 O5 122.8(7) . . ?
O6 C44 C43 121.6(6) . . ?
O5 C44 C43 115.6(6) . . ?
O8 C45 O7 124.3(5) . . ?
O8 C45 C46 121.1(6) . . ?
O7 C45 C46 114.5(5) . . ?
O9 C46 C47 111.6(5) . . ?
O9 C46 C45 110.9(5) . . ?
C47 C46 C45 108.3(5) . . ?
O9 C46 H46 108.7 . . ?
C47 C46 H46 108.7 . . ?
C45 C46 H46 108.7 . . ?
O10 C47 C46 112.9(5) . . ?
O10 C47 C48 111.5(5) . . ?
C46 C47 C48 110.5(5) . . ?
O10 C47 H47 107.2 . . ?
C46 C47 H47 107.2 . . ?
C48 C47 H47 107.2 . . ?
O12 C48 O11 124.0(5) . . ?
O12 C48 C47 120.0(6) . . ?
O11 C48 C47 115.9(6) . . ?
O14 C49 O13 124.6(7) . . ?
O14 C49 C50 118.0(7) . . ?
O13 C49 C50 117.3(6) . . ?
O15 C50 C51 112.0(5) . . ?
O15 C50 C49 109.4(5) . . ?
C51 C50 C49 112.0(6) . . ?
O15 C50 H50 107.8 . . ?
C51 C50 H50 107.8 . . ?
C49 C50 H50 107.8 . . ?
O16 C51 C52 110.1(6) . . ?
O16 C51 C50 111.8(5) . . ?
C52 C51 C50 109.0(6) . . ?
O16 C51 H51 108.6 . . ?
C52 C51 H51 108.6 . . ?
C50 C51 H51 108.6 . . ?
O18 C52 O17 124.1(8) . . ?
O18 C52 C51 119.2(8) . . ?
O17 C52 C51 116.7(7) . . ?
O20 C53 O19 123.0(7) . . ?
O20 C53 C54 120.7(5) . . ?
O19 C53 C54 116.2(6) . . ?
O21 C54 C55 112.0(5) . . ?
O21 C54 C53 110.4(4) . . ?
C55 C54 C53 108.5(6) . . ?
O21 C54 H54 108.6 . . ?
C55 C54 H54 108.6 . . ?
C53 C54 H54 108.6 . . ?
O22 C55 C54 111.1(4) . . ?
O22 C55 C56 109.9(6) . . ?
C54 C55 C56 111.8(6) . . ?
O22 C55 H55 107.9 . . ?
C54 C55 H55 107.9 . . ?
C56 C55 H55 107.9 . . ?
O24 C56 O23 126.5(8) . . ?
O24 C56 C55 117.6(8) . . ?
O23 C56 C55 115.4(7) . . ?
C1 N1 C5 118.8(5) . . ?
C1 N1 Cr1 125.1(4) . . ?
C5 N1 Cr1 116.0(4) . . ?
C10 N2 C6 118.9(5) . . ?
C10 N2 Cr1 124.3(4) . . ?
C6 N2 Cr1 116.8(4) . . ?
C11 N3 C15 119.7(6) . . ?
C11 N3 Cr2 124.5(4) . . ?
C15 N3 Cr2 115.7(5) . . ?
C20 N4 C16 119.7(5) . . ?
C20 N4 Cr2 124.7(4) . . ?
C16 N4 Cr2 115.5(5) . . ?
C21 N5 C25 119.1(5) . . ?
C21 N5 Cr3 125.8(4) . . ?
C25 N5 Cr3 114.9(4) . . ?
C30 N6 C26 119.2(5) . . ?
C30 N6 Cr3 126.1(4) . . ?
C26 N6 Cr3 114.7(4) . . ?
C35 N7 C31 120.2(7) . . ?
C35 N7 Cr4 114.5(6) . . ?
C31 N7 Cr4 125.1(5) . . ?
C36 N8 C40 120.7(6) . . ?
C36 N8 Cr4 115.3(5) . . ?
C40 N8 Cr4 123.8(5) . . ?
C41 O1 Cr1 115.3(4) . . ?
C42 O3 Cr1 113.7(4) . . ?
C42 O3 H3O 123(5) . . ?
Cr1 O3 H3O 95(5) . . ?
C43 O4 Cr2 112.6(4) . . ?
C44 O5 Cr2 114.5(5) . . ?
C45 O7 Cr1 114.4(4) . . ?
C46 O9 Cr1 113.7(4) . . ?
C47 O10 Cr2 111.6(3) . . ?
C47 O10 H3O 114(4) . . ?
Cr2 O10 H3O 105(4) . . ?
C48 O11 Cr2 116.5(4) . . ?
C49 O13 Cr3 115.2(5) . . ?
C50 O15 Cr3 113.4(4) . . ?
C50 O15 H22O 118(7) . . ?
Cr3 O15 H22O 112(7) . . ?
C51 O16 Cr4 113.8(5) . . ?
C52 O17 Cr4 113.4(5) . . ?
C53 O19 Cr3 114.0(4) . . ?
C54 O21 Cr3 113.2(4) . . ?
C55 O22 Cr4 112.1(4) . . ?
C55 O22 H22O 131(8) . . ?
Cr4 O22 H22O 101(8) . . ?
C56 O23 Cr4 117.7(5) . . ?
O9 Cr1 O1 94.74(18) . . ?
O9 Cr1 O3 93.54(17) . . ?
O1 Cr1 O3 83.45(18) . . ?
O9 Cr1 O7 83.62(18) . . ?
O1 Cr1 O7 176.19(17) . . ?
O3 Cr1 O7 93.20(18) . . ?
O9 Cr1 N2 94.63(19) . . ?
O1 Cr1 N2 90.78(19) . . ?
O3 Cr1 N2 170.4(2) . . ?
O7 Cr1 N2 92.78(19) . . ?
O9 Cr1 N1 169.0(2) . . ?
O1 Cr1 N1 93.78(19) . . ?
O3 Cr1 N1 94.27(18) . . ?
O7 Cr1 N1 88.27(19) . . ?
N2 Cr1 N1 78.36(19) . . ?
O4 Cr2 O11 92.7(2) . . ?
O4 Cr2 O5 83.8(2) . . ?
O11 Cr2 O5 175.68(18) . . ?
O4 Cr2 O10 93.02(18) . . ?
O11 Cr2 O10 83.38(18) . . ?
O5 Cr2 O10 94.22(17) . . ?
O4 Cr2 N4 96.0(2) . . ?
O11 Cr2 N4 89.5(2) . . ?
O5 Cr2 N4 93.4(2) . . ?
O10 Cr2 N4 168.8(2) . . ?
O4 Cr2 N3 171.7(2) . . ?
O11 Cr2 N3 93.4(2) . . ?
O5 Cr2 N3 90.3(2) . . ?
O10 Cr2 N3 93.2(2) . . ?
N4 Cr2 N3 78.4(2) . . ?
O21 Cr3 O15 93.88(18) . . ?
O21 Cr3 O19 83.7(2) . . ?
O15 Cr3 O19 91.8(2) . . ?
O21 Cr3 O13 91.6(2) . . ?
O15 Cr3 O13 82.9(2) . . ?
O19 Cr3 O13 172.73(17) . . ?
O21 Cr3 N5 93.82(19) . . ?
O15 Cr3 N5 172.04(18) . . ?
O19 Cr3 N5 91.0(2) . . ?
O13 Cr3 N5 94.9(2) . . ?
O21 Cr3 N6 171.9(2) . . ?
O15 Cr3 N6 93.85(18) . . ?
O19 Cr3 N6 93.57(19) . . ?
O13 Cr3 N6 91.79(19) . . ?
N5 Cr3 N6 78.55(19) . . ?
O16 Cr4 O23 92.3(2) . . ?
O16 Cr4 O17 83.6(2) . . ?
O23 Cr4 O17 173.0(2) . . ?
O16 Cr4 O22 92.4(2) . . ?
O23 Cr4 O22 82.8(2) . . ?
O17 Cr4 O22 91.6(2) . . ?
O16 Cr4 N8 95.5(2) . . ?
O23 Cr4 N8 92.4(2) . . ?
O17 Cr4 N8 93.6(2) . . ?
O22 Cr4 N8 170.9(2) . . ?
O16 Cr4 N7 173.4(2) . . ?
O23 Cr4 N7 90.3(3) . . ?
O17 Cr4 N7 94.4(3) . . ?
O22 Cr4 N7 94.0(2) . . ?
N8 Cr4 N7 78.3(3) . . ?

loop_
_geom_bond_atom_site_label_1
_geom_bond_atom_site_label_2
_geom_bond_distance
_geom_bond_site_symmetry_2
_geom_bond_publ_flag
C1 N1 1.335(9) . ?
C1 C2 1.371(8) . ?
C1 H1 0.9500 . ?
C2 C3 1.375(9) . ?
C2 H2 0.9500 . ?
C3 C4 1.371(10) . ?
C3 H3 0.9500 . ?
C4 C5 1.366(8) . ?
C4 H4 0.9500 . ?
C5 N1 1.349(7) . ?
C5 C6 1.503(9) . ?
C6 N2 1.354(7) . ?
C6 C7 1.379(8) . ?
C7 C8 1.377(11) . ?
C7 H7 0.9500 . ?
C8 C9 1.399(9) . ?
C8 H8 0.9500 . ?
C9 C10 1.373(9) . ?
C9 H9 0.9500 . ?
C10 N2 1.345(8) . ?
C10 H10 0.9500 . ?
C11 N3 1.338(10) . ?
C11 C12 1.391(10) . ?
C11 H11 0.9500 . ?
C12 C13 1.386(11) . ?
C12 H12 0.9500 . ?
C13 C14 1.358(13) . ?
C13 H13 0.9500 . ?
C14 C15 1.406(11) . ?
C14 H14 0.9500 . ?
C15 N3 1.349(8) . ?
C15 C16 1.472(11) . ?
C16 N4 1.370(9) . ?
C16 C17 1.377(8) . ?
C17 C18 1.395(12) . ?
C17 H17 0.9500 . ?
C18 C19 1.359(12) . ?
C18 H18 0.9500 . ?
C19 C20 1.387(8) . ?
C19 H19 0.9500 . ?
C20 N4 1.325(9) . ?
C20 H20 0.9500 . ?
C21 N5 1.338(8) . ?
C21 C22 1.344(10) . ?
C21 H21 0.9500 . ?
C22 C23 1.389(9) . ?
C22 H22 0.9500 . ?
C23 C24 1.373(9) . ?
C23 H23 0.9500 . ?
C24 C25 1.391(9) . ?
C24 H24 0.9500 . ?
C25 N5 1.367(7) . ?
C25 C26 1.457(9) . ?
C26 N6 1.365(7) . ?
C26 C27 1.396(7) . ?
C27 C28 1.362(10) . ?
C27 H27 0.9500 . ?
C28 C29 1.399(10) . ?
C28 H28 0.9500 . ?
C29 C30 1.379(8) . ?
C29 H29 0.9500 . ?
C30 N6 1.327(8) . ?
C30 H30 0.9500 . ?
C31 C32 1.342(14) . ?
C31 N7 1.355(12) . ?
C31 H31 0.9500 . ?
C32 C33 1.443(18) . ?
C32 H32 0.9500 . ?
C33 C34 1.357(17) . ?
C33 H33 0.9500 . ?
C34 C35 1.369(12) . ?
C34 H34 0.9500 . ?
C35 N7 1.350(10) . ?
C35 C36 1.481(13) . ?
C36 N8 1.330(10) . ?
C36 C37 1.404(10) . ?
C37 C38 1.340(14) . ?
C37 H37 0.9500 . ?
C38 C39 1.394(14) . ?
C38 H38 0.9500 . ?
C39 C40 1.395(11) . ?
C39 H39 0.9500 . ?
C40 N8 1.343(11) . ?
C40 H40 0.9500 . ?
C41 O2 1.222(8) . ?
C41 O1 1.305(8) . ?
C41 C42 1.537(9) . ?
C42 O3 1.420(8) . ?
C42 C43 1.526(8) . ?
C42 H42 1.0000 . ?
C43 O4 1.430(8) . ?
C43 C44 1.514(10) . ?
C43 H43 1.0000 . ?
C44 O6 1.230(9) . ?
C44 O5 1.295(8) . ?
C45 O8 1.226(8) . ?
C45 O7 1.280(8) . ?
C45 C46 1.544(8) . ?
C46 O9 1.375(8) . ?
C46 C47 1.539(8) . ?
C46 H46 1.0000 . ?
C47 O10 1.413(8) . ?
C47 C48 1.542(8) . ?
C47 H47 1.0000 . ?
C48 O12 1.226(8) . ?
C48 O11 1.266(8) . ?
C49 O14 1.233(9) . ?
C49 O13 1.258(9) . ?
C49 C50 1.537(11) . ?
C50 O15 1.418(8) . ?
C50 C51 1.527(8) . ?
C50 H50 1.0000 . ?
C51 O16 1.401(8) . ?
C51 C52 1.519(12) . ?
C51 H51 1.0000 . ?
C52 O18 1.237(10) . ?
C52 O17 1.287(10) . ?
C53 O20 1.253(9) . ?
C53 O19 1.290(7) . ?
C53 C54 1.521(10) . ?
C54 O21 1.408(8) . ?
C54 C55 1.517(8) . ?
C54 H54 1.0000 . ?
C55 O22 1.452(8) . ?
C55 C56 1.543(12) . ?
C55 H55 1.0000 . ?
C56 O24 1.213(10) . ?
C56 O23 1.277(10) . ?
N1 Cr1 2.092(4) . ?
N2 Cr1 2.054(5) . ?
N3 Cr2 2.080(6) . ?
N4 Cr2 2.074(5) . ?
N5 Cr3 2.082(5) . ?
N6 Cr3 2.102(4) . ?
N7 Cr4 2.077(6) . ?
N8 Cr4 2.062(5) . ?
O1 Cr1 1.968(4) . ?
O3 Cr1 1.970(4) . ?
O3 H3O 1.09(11) . ?
O4 Cr2 1.923(5) . ?
O5 Cr2 1.972(5) . ?
O7 Cr1 1.973(4) . ?
O9 Cr1 1.915(4) . ?
O10 Cr2 1.993(4) . ?
O10 H3O 1.42(11) . ?
O11 Cr2 1.956(5) . ?
O13 Cr3 1.976(5) . ?
O15 Cr3 1.958(5) . ?
O15 H22O 1.41(3) . ?
O16 Cr4 1.914(5) . ?
O17 Cr4 1.973(6) . ?
O19 Cr3 1.964(5) . ?
O21 Cr3 1.923(4) . ?
O22 Cr4 1.988(5) . ?
O22 H22O 1.14(7) . ?
O23 Cr4 1.956(6) . ?

loop_
_geom_torsion_atom_site_label_1
_geom_torsion_atom_site_label_2
_geom_torsion_atom_site_label_3
_geom_torsion_atom_site_label_4
_geom_torsion
_geom_torsion_site_symmetry_1
_geom_torsion_site_symmetry_2
_geom_torsion_site_symmetry_3
_geom_torsion_site_symmetry_4
_geom_torsion_publ_flag
N1 C1 C2 C3 1.4(10) . . . . ?
C1 C2 C3 C4 0.0(10) . . . . ?
C2 C3 C4 C5 0.3(10) . . . . ?
C3 C4 C5 N1 -2.1(10) . . . . ?
C3 C4 C5 C6 -178.8(6) . . . . ?
N1 C5 C6 N2 -1.5(8) . . . . ?
C4 C5 C6 N2 175.5(6) . . . . ?
N1 C5 C6 C7 174.9(6) . . . . ?
C4 C5 C6 C7 -8.1(10) . . . . ?
N2 C6 C7 C8 -1.0(10) . . . . ?
C5 C6 C7 C8 -177.2(6) . . . . ?
C6 C7 C8 C9 0.3(11) . . . . ?
C7 C8 C9 C10 -0.8(11) . . . . ?
C8 C9 C10 N2 2.1(11) . . . . ?
N3 C11 C12 C13 1.1(13) . . . . ?
C11 C12 C13 C14 0.3(13) . . . . ?
C12 C13 C14 C15 -1.6(13) . . . . ?
C13 C14 C15 N3 1.7(12) . . . . ?
C13 C14 C15 C16 -176.2(7) . . . . ?
N3 C15 C16 N4 -1.7(9) . . . . ?
C14 C15 C16 N4 176.2(7) . . . . ?
N3 C15 C16 C17 178.2(7) . . . . ?
C14 C15 C16 C17 -3.8(12) . . . . ?
N4 C16 C17 C18 0.4(11) . . . . ?
C15 C16 C17 C18 -179.5(7) . . . . ?
C16 C17 C18 C19 1.3(11) . . . . ?
C17 C18 C19 C20 -2.6(12) . . . . ?
C18 C19 C20 N4 2.1(12) . . . . ?
N5 C21 C22 C23 1.7(11) . . . . ?
C21 C22 C23 C24 -2.7(11) . . . . ?
C22 C23 C24 C25 0.4(10) . . . . ?
C23 C24 C25 N5 3.0(9) . . . . ?
C23 C24 C25 C26 179.3(6) . . . . ?
N5 C25 C26 N6 5.4(8) . . . . ?
C24 C25 C26 N6 -171.0(6) . . . . ?
N5 C25 C26 C27 -172.3(6) . . . . ?
C24 C25 C26 C27 11.2(9) . . . . ?
N6 C26 C27 C28 1.4(9) . . . . ?
C25 C26 C27 C28 179.0(6) . . . . ?
C26 C27 C28 C29 -0.3(10) . . . . ?
C27 C28 C29 C30 0.6(10) . . . . ?
C28 C29 C30 N6 -2.2(10) . . . . ?
N7 C31 C32 C33 3.8(17) . . . . ?
C31 C32 C33 C34 -3.8(17) . . . . ?
C32 C33 C34 C35 -0.1(15) . . . . ?
C33 C34 C35 N7 4.1(14) . . . . ?
C33 C34 C35 C36 -172.2(9) . . . . ?
N7 C35 C36 N8 3.4(10) . . . . ?
C34 C35 C36 N8 179.9(8) . . . . ?
N7 C35 C36 C37 -172.8(8) . . . . ?
C34 C35 C36 C37 3.8(13) . . . . ?
N8 C36 C37 C38 -0.3(12) . . . . ?
C35 C36 C37 C38 175.7(8) . . . . ?
C36 C37 C38 C39 -1.0(13) . . . . ?
C37 C38 C39 C40 3.3(13) . . . . ?
C38 C39 C40 N8 -4.6(13) . . . . ?
O2 C41 C42 O3 177.0(5) . . . . ?
O1 C41 C42 O3 -7.1(7) . . . . ?
O2 C41 C42 C43 50.5(8) . . . . ?
O1 C41 C42 C43 -133.6(5) . . . . ?
O3 C42 C43 O4 -55.3(7) . . . . ?
C41 C42 C43 O4 69.8(7) . . . . ?
O3 C42 C43 C44 67.5(7) . . . . ?
C41 C42 C43 C44 -167.4(5) . . . . ?
O4 C43 C44 O6 -162.4(5) . . . . ?
C42 C43 C44 O6 74.0(8) . . . . ?
O4 C43 C44 O5 16.1(7) . . . . ?
C42 C43 C44 O5 -107.5(6) . . . . ?
O8 C45 C46 O9 -159.7(6) . . . . ?
O7 C45 C46 O9 16.9(7) . . . . ?
O8 C45 C46 C47 77.6(7) . . . . ?
O7 C45 C46 C47 -105.9(6) . . . . ?
O9 C46 C47 O10 -56.5(7) . . . . ?
C45 C46 C47 O10 65.8(6) . . . . ?
O9 C46 C47 C48 69.2(6) . . . . ?
C45 C46 C47 C48 -168.6(5) . . . . ?
O10 C47 C48 O12 174.3(6) . . . . ?
C46 C47 C48 O12 48.0(8) . . . . ?
O10 C47 C48 O11 -8.9(8) . . . . ?
C46 C47 C48 O11 -135.3(6) . . . . ?
O14 C49 C50 O15 172.3(5) . . . . ?
O13 C49 C50 O15 -10.7(7) . . . . ?
O14 C49 C50 C51 47.5(7) . . . . ?
O13 C49 C50 C51 -135.5(6) . . . . ?
O15 C50 C51 O16 -60.2(8) . . . . ?
C49 C50 C51 O16 63.0(8) . . . . ?
O15 C50 C51 C52 61.7(7) . . . . ?
C49 C50 C51 C52 -175.0(6) . . . . ?
O16 C51 C52 O18 -171.5(7) . . . . ?
C50 C51 C52 O18 65.5(9) . . . . ?
O16 C51 C52 O17 8.6(8) . . . . ?
C50 C51 C52 O17 -114.4(6) . . . . ?
O20 C53 C54 O21 -172.8(6) . . . . ?
O19 C53 C54 O21 9.6(8) . . . . ?
O20 C53 C54 C55 64.1(8) . . . . ?
O19 C53 C54 C55 -113.5(6) . . . . ?
O21 C54 C55 O22 -60.5(8) . . . . ?
C53 C54 C55 O22 61.5(7) . . . . ?
O21 C54 C55 C56 62.7(7) . . . . ?
C53 C54 C55 C56 -175.2(5) . . . . ?
O22 C55 C56 O24 174.3(7) . . . . ?
C54 C55 C56 O24 50.4(9) . . . . ?
O22 C55 C56 O23 -12.8(8) . . . . ?
C54 C55 C56 O23 -136.7(6) . . . . ?
C2 C1 N1 C5 -3.1(10) . . . . ?
C2 C1 N1 Cr1 173.9(5) . . . . ?
C4 C5 N1 C1 3.5(9) . . . . ?
C6 C5 N1 C1 -179.5(5) . . . . ?
C4 C5 N1 Cr1 -173.8(5) . . . . ?
C6 C5 N1 Cr1 3.2(7) . . . . ?
C9 C10 N2 C6 -2.7(10) . . . . ?
C9 C10 N2 Cr1 176.9(5) . . . . ?
C7 C6 N2 C10 2.2(9) . . . . ?
C5 C6 N2 C10 178.7(6) . . . . ?
C7 C6 N2 Cr1 -177.5(5) . . . . ?
C5 C6 N2 Cr1 -1.0(7) . . . . ?
C12 C11 N3 C15 -1.1(11) . . . . ?
C12 C11 N3 Cr2 176.1(6) . . . . ?
C14 C15 N3 C11 -0.3(11) . . . . ?
C16 C15 N3 C11 177.7(6) . . . . ?
C14 C15 N3 Cr2 -177.8(6) . . . . ?
C16 C15 N3 Cr2 0.3(8) . . . . ?
C19 C20 N4 C16 -0.4(10) . . . . ?
C19 C20 N4 Cr2 175.9(6) . . . . ?
C17 C16 N4 C20 -0.9(10) . . . . ?
C15 C16 N4 C20 179.1(6) . . . . ?
C17 C16 N4 Cr2 -177.5(5) . . . . ?
C15 C16 N4 Cr2 2.4(7) . . . . ?
C22 C21 N5 C25 1.7(10) . . . . ?
C22 C21 N5 Cr3 -172.5(6) . . . . ?
C24 C25 N5 C21 -4.0(9) . . . . ?
C26 C25 N5 C21 179.4(5) . . . . ?
C24 C25 N5 Cr3 170.8(5) . . . . ?
C26 C25 N5 Cr3 -5.7(7) . . . . ?
C29 C30 N6 C26 3.4(10) . . . . ?
C29 C30 N6 Cr3 -174.8(5) . . . . ?
C27 C26 N6 C30 -2.9(9) . . . . ?
C25 C26 N6 C30 179.3(5) . . . . ?
C27 C26 N6 Cr3 175.4(5) . . . . ?
C25 C26 N6 Cr3 -2.4(6) . . . . ?
C34 C35 N7 C31 -4.3(13) . . . . ?
C36 C35 N7 C31 172.4(8) . . . . ?
C34 C35 N7 Cr4 170.7(6) . . . . ?
C36 C35 N7 Cr4 -12.7(9) . . . . ?
C32 C31 N7 C35 0.2(15) . . . . ?
C32 C31 N7 Cr4 -174.2(8) . . . . ?
C37 C36 N8 C40 -1.0(12) . . . . ?
C35 C36 N8 C40 -177.3(7) . . . . ?
C37 C36 N8 Cr4 -176.0(6) . . . . ?
C35 C36 N8 Cr4 7.7(9) . . . . ?
C39 C40 N8 C36 3.6(13) . . . . ?
C39 C40 N8 Cr4 178.1(7) . . . . ?
O2 C41 O1 Cr1 176.6(5) . . . . ?
C42 C41 O1 Cr1 0.8(6) . . . . ?
C43 C42 O3 Cr1 135.5(5) . . . . ?
C41 C42 O3 Cr1 9.9(5) . . . . ?
C44 C43 O4 Cr2 -19.4(6) . . . . ?
C42 C43 O4 Cr2 103.0(5) . . . . ?
O6 C44 O5 Cr2 173.4(5) . . . . ?
C43 C44 O5 Cr2 -5.0(6) . . . . ?
O8 C45 O7 Cr1 169.3(5) . . . . ?
C46 C45 O7 Cr1 -7.2(6) . . . . ?
C47 C46 O9 Cr1 102.4(5) . . . . ?
C45 C46 O9 Cr1 -18.4(6) . . . . ?
C46 C47 O10 Cr2 136.2(4) . . . . ?
C48 C47 O10 Cr2 11.1(6) . . . . ?
O12 C48 O11 Cr2 178.6(5) . . . . ?
C47 C48 O11 Cr2 1.9(7) . . . . ?
O14 C49 O13 Cr3 178.3(5) . . . . ?
C50 C49 O13 Cr3 1.5(6) . . . . ?
C51 C50 O15 Cr3 139.3(5) . . . . ?
C49 C50 O15 Cr3 14.6(5) . . . . ?
C52 C51 O16 Cr4 -16.0(6) . . . . ?
C50 C51 O16 Cr4 105.4(6) . . . . ?
O18 C52 O17 Cr4 -177.2(6) . . . . ?
C51 C52 O17 Cr4 2.7(7) . . . . ?
O20 C53 O19 Cr3 -175.8(5) . . . . ?
C54 C53 O19 Cr3 1.8(7) . . . . ?
C55 C54 O21 Cr3 104.6(5) . . . . ?
C53 C54 O21 Cr3 -16.3(6) . . . . ?
C54 C55 O22 Cr4 140.1(5) . . . . ?
C56 C55 O22 Cr4 15.7(6) . . . . ?
O24 C56 O23 Cr4 175.6(8) . . . . ?
C55 C56 O23 Cr4 3.4(8) . . . . ?
